data_4076692
loop_
_publ_author_name
'Enders, Markus'
'Kohl, Gerald'
'Pritzkow, Hans'

_publ_section_title
;
 Novel Heterobimetallic Compounds with Metal&#x2212;Metal Bonds:&#x00A0;
 The Use of Quinolyl-Substituted Metallocenes as Tridentate
 Ligands&#x2020;
;
_journal_issue 6
_journal_name_full Organometallics
_journal_page_first 1111
_journal_paper_doi 10.1021/om010937o
_journal_volume 21
_journal_year 2002
_chemical_formula_moiety 'C28 H20 N2 Ru'
_chemical_formula_sum 'C28 H20 N2 Ru'
_chemical_formula_weight 485.53
_chemical_name_systematic
;
 ?
;
_space_group_IT_number 14
_symmetry_cell_setting monoclinic
_symmetry_space_group_name_Hall '-P 2ybc'
_symmetry_space_group_name_H-M 'P 1 21/c 1'
_atom_sites_solution_hydrogens difmap
_atom_sites_solution_primary direct
_atom_sites_solution_secondary difmap
_audit_creation_method SHELXL-97
_cell_angle_alpha 90.00
_cell_angle_beta 93.0250(10)
_cell_angle_gamma 90.00
_cell_formula_units_Z 4
_cell_length_a 13.3800(6)
_cell_length_b 10.1313(5)
_cell_length_c 14.5490(7)
_cell_measurement_temperature 190(2)
_cell_volume 1969.47(16)
_computing_cell_refinement 'Bruker SAINT'
_computing_data_collection 'Bruker SMART'
_computing_data_reduction 'Bruker SAINT'
_computing_molecular_graphics 'Bruker SHELXTL'
_computing_publication_material 'SHELXL-97 (Sheldrick, 1997)'
_computing_structure_refinement 'SHELXL-97 (Sheldrick, 1997)'
_computing_structure_solution 'SHELXS-97 (Sheldrick, 1990)'
_diffrn_ambient_temperature 190(2)
_diffrn_measured_fraction_theta_full 0.992
_diffrn_measured_fraction_theta_max 0.952
_diffrn_measurement_device_type 'CCD area detector'
_diffrn_measurement_method omega-scans
_diffrn_radiation_monochromator graphite
_diffrn_radiation_source 'fine-focus sealed tube'
_diffrn_radiation_type MoK\a
_diffrn_radiation_wavelength 0.71073
_diffrn_reflns_av_R_equivalents 0.0291
_diffrn_reflns_av_sigmaI/netI 0.0276
_diffrn_reflns_limit_h_max 19
_diffrn_reflns_limit_h_min -19
_diffrn_reflns_limit_k_max 15
_diffrn_reflns_limit_k_min 0
_diffrn_reflns_limit_l_max 21
_diffrn_reflns_limit_l_min 0
_diffrn_reflns_number 19566
_diffrn_reflns_theta_full 31.00
_diffrn_reflns_theta_max 32.00
_diffrn_reflns_theta_min 2.45
_exptl_absorpt_coefficient_mu 0.815
_exptl_absorpt_correction_T_max 1.0000
_exptl_absorpt_correction_T_min 0.8837
_exptl_absorpt_correction_type multi-scan
_exptl_absorpt_process_details SADABS
_exptl_crystal_colour yellow
_exptl_crystal_density_diffrn 1.637
_exptl_crystal_density_method 'not measured'
_exptl_crystal_description irregular
_exptl_crystal_F_000 984
_exptl_crystal_size_max 0.28
_exptl_crystal_size_mid 0.26
_exptl_crystal_size_min 0.22
_refine_diff_density_max 1.164
_refine_diff_density_min -0.349
_refine_diff_density_rms 0.081
_refine_ls_extinction_method none
_refine_ls_goodness_of_fit_ref 1.036
_refine_ls_hydrogen_treatment refall
_refine_ls_matrix_type full
_refine_ls_number_parameters 360
_refine_ls_number_reflns 6508
_refine_ls_number_restraints 0
_refine_ls_restrained_S_all 1.036
_refine_ls_R_factor_all 0.0332
_refine_ls_R_factor_gt 0.0271
_refine_ls_shift/su_max 0.004
_refine_ls_shift/su_mean 0.000
_refine_ls_structure_factor_coef Fsqd
_refine_ls_weighting_details 'calc w=1/[\s^2^(Fo^2^)+(0.0382P)^2^+0.8179P] where P=(Fo^2^+2Fc^2^)/3'
_refine_ls_weighting_scheme calc
_refine_ls_wR_factor_gt 0.0688
_refine_ls_wR_factor_ref 0.0731
_reflns_number_gt 5651
_reflns_number_total 6508
_reflns_threshold_expression >2sigma(I)
_cod_data_source_file om010937o.cif
_cod_data_source_block gko36
_cod_depositor_comments
;
The following automatic conversions were performed:

'_symmetry_cell_setting' value 'Monoclinic' changed to 'monoclinic'
according to /home/saulius/struct/CIF-dictionaries/cif_core.dic
dictionary named 'cif_core.dic' version 2.4.1 from 2010-06-29.

Automatic conversion script
Id: cif_fix_values 1715 2011-07-08 13:25:40Z adriana 
;
_cod_original_sg_symbol_H-M P2(1)/c
_cod_database_code 4076692

loop_
_symmetry_equiv_pos_as_xyz
'x, y, z'
'-x, y+1/2, -z+1/2'
'-x, -y, -z'
'x, -y-1/2, z-1/2'

loop_
_atom_site_label
_atom_site_type_symbol
_atom_site_fract_x
_atom_site_fract_y
_atom_site_fract_z
_atom_site_U_iso_or_equiv
_atom_site_adp_type
_atom_site_occupancy
_atom_site_symmetry_multiplicity
_atom_site_calc_flag
Ru1 Ru 0.193511(9) 0.319116(11) 0.530016(8) 0.01959(4) Uani 1 1 d
N1 N 0.40360(11) 0.67393(14) 0.51298(10) 0.0272(3) Uani 1 1 d
N2 N 0.35200(11) 0.41652(15) 0.32745(10) 0.0266(3) Uani 1 1 d
C1 C 0.22657(11) 0.63283(14) 0.48949(10) 0.0195(3) Uani 1 1 d
C2 C 0.31444(11) 0.70481(16) 0.46802(10) 0.0218(3) Uani 1 1 d
C3 C 0.48386(14) 0.7405(2) 0.49190(14) 0.0370(4) Uani 1 1 d
C4 C 0.48378(17) 0.8431(2) 0.42672(16) 0.0435(5) Uani 1 1 d
C5 C 0.39570(17) 0.8770(2) 0.38247(14) 0.0385(4) Uani 1 1 d
C6 C 0.30665(14) 0.80806(15) 0.40142(12) 0.0268(3) Uani 1 1 d
C7 C 0.21319(16) 0.83996(17) 0.35782(13) 0.0318(4) Uani 1 1 d
C8 C 0.12998(14) 0.77097(18) 0.37944(12) 0.0292(3) Uani 1 1 d
C9 C 0.13691(13) 0.66772(16) 0.44410(11) 0.0246(3) Uani 1 1 d
C10 C 0.22747(12) 0.52763(14) 0.55946(10) 0.0218(3) Uani 1 1 d
C11 C 0.30873(13) 0.44625(16) 0.59420(12) 0.0276(3) Uani 1 1 d
C12 C 0.27236(17) 0.35909(18) 0.66207(12) 0.0345(4) Uani 1 1 d
C13 C 0.16898(16) 0.38447(17) 0.66990(12) 0.0327(4) Uani 1 1 d
C14 C 0.14058(14) 0.48708(16) 0.60677(11) 0.0270(3) Uani 1 1 d
C15 C 0.17206(12) 0.39040(15) 0.31210(10) 0.0217(3) Uani 1 1 d
C16 C 0.26196(12) 0.45642(15) 0.28763(10) 0.0225(3) Uani 1 1 d
C17 C 0.43294(14) 0.48043(19) 0.30561(13) 0.0314(3) Uani 1 1 d
C18 C 0.43326(15) 0.58752(19) 0.24411(13) 0.0348(4) Uani 1 1 d
C19 C 0.34533(15) 0.62690(18) 0.20249(13) 0.0334(4) Uani 1 1 d
C20 C 0.25558(13) 0.56128(16) 0.22231(11) 0.0265(3) Uani 1 1 d
C21 C 0.16131(15) 0.59742(18) 0.18067(12) 0.0315(4) Uani 1 1 d
C22 C 0.07728(14) 0.53236(18) 0.20302(11) 0.0300(3) Uani 1 1 d
C23 C 0.08304(13) 0.42958(16) 0.26833(11) 0.0254(3) Uani 1 1 d
C24 C 0.17073(12) 0.28525(15) 0.38224(10) 0.0214(3) Uani 1 1 d
C25 C 0.25019(13) 0.20138(15) 0.41834(11) 0.0242(3) Uani 1 1 d
C26 C 0.21096(14) 0.11516(16) 0.48494(12) 0.0278(3) Uani 1 1 d
C27 C 0.10752(14) 0.14271(17) 0.49117(12) 0.0282(3) Uani 1 1 d
C28 C 0.08239(13) 0.24699(16) 0.42842(11) 0.0249(3) Uani 1 1 d
H3 H 0.5476(19) 0.710(2) 0.5223(17) 0.039(6) Uiso 1 1 d
H4 H 0.5452(18) 0.892(2) 0.4130(17) 0.044(6) Uiso 1 1 d
H5 H 0.3915(18) 0.945(3) 0.3366(17) 0.045(7) Uiso 1 1 d
H7 H 0.2108(19) 0.906(3) 0.3146(19) 0.054(7) Uiso 1 1 d
H8 H 0.0693(18) 0.790(2) 0.3525(17) 0.037(6) Uiso 1 1 d
H9 H 0.0811(16) 0.620(2) 0.4527(15) 0.029(5) Uiso 1 1 d
H11 H 0.3719(15) 0.4488(19) 0.5745(14) 0.022(5) Uiso 1 1 d
H12 H 0.3126(17) 0.294(2) 0.6959(17) 0.034(6) Uiso 1 1 d
H13 H 0.1257(18) 0.340(2) 0.7112(18) 0.038(6) Uiso 1 1 d
H14 H 0.0748(16) 0.529(2) 0.5967(15) 0.034(6) Uiso 1 1 d
H17 H 0.4949(17) 0.446(2) 0.3323(16) 0.036(6) Uiso 1 1 d
H18 H 0.494(2) 0.627(3) 0.2336(19) 0.053(7) Uiso 1 1 d
H19 H 0.340(2) 0.699(2) 0.1606(19) 0.045(7) Uiso 1 1 d
H21 H 0.160(2) 0.666(2) 0.1398(19) 0.047(7) Uiso 1 1 d
H22 H 0.0169(18) 0.552(2) 0.1755(16) 0.038(6) Uiso 1 1 d
H23 H 0.0218(17) 0.387(2) 0.2807(16) 0.033(6) Uiso 1 1 d
H25 H 0.3143(16) 0.201(2) 0.4015(15) 0.025(5) Uiso 1 1 d
H26 H 0.2443(18) 0.052(2) 0.5168(16) 0.038(6) Uiso 1 1 d
H27 H 0.0615(17) 0.102(2) 0.5301(16) 0.036(6) Uiso 1 1 d
H28 H 0.0150(16) 0.288(2) 0.4186(14) 0.022(5) Uiso 1 1 d

loop_
_atom_site_aniso_label
_atom_site_aniso_U_11
_atom_site_aniso_U_22
_atom_site_aniso_U_33
_atom_site_aniso_U_23
_atom_site_aniso_U_13
_atom_site_aniso_U_12
Ru1 0.02522(7) 0.01651(6) 0.01678(6) -0.00031(4) -0.00132(4) -0.00113(4)
N1 0.0232(6) 0.0312(7) 0.0272(7) -0.0033(5) 0.0007(5) -0.0017(5)
N2 0.0265(6) 0.0293(7) 0.0237(6) -0.0012(5) -0.0007(5) 0.0004(5)
C1 0.0226(6) 0.0167(6) 0.0189(6) -0.0025(5) -0.0002(5) -0.0007(5)
C2 0.0246(7) 0.0193(6) 0.0218(7) -0.0044(5) 0.0033(5) -0.0002(5)
C3 0.0272(8) 0.0467(11) 0.0374(10) -0.0068(8) 0.0054(7) -0.0075(8)
C4 0.0395(11) 0.0470(11) 0.0455(11) -0.0065(9) 0.0153(9) -0.0187(9)
C5 0.0494(11) 0.0313(9) 0.0362(10) 0.0011(7) 0.0145(8) -0.0110(8)
C6 0.0371(9) 0.0204(7) 0.0235(7) -0.0020(5) 0.0069(6) -0.0029(6)
C7 0.0481(11) 0.0217(7) 0.0256(8) 0.0038(6) 0.0023(7) 0.0051(7)
C8 0.0342(9) 0.0292(8) 0.0238(7) 0.0001(6) -0.0035(6) 0.0093(7)
C9 0.0244(7) 0.0255(7) 0.0236(7) -0.0012(5) -0.0006(6) 0.0009(6)
C10 0.0281(7) 0.0181(6) 0.0188(6) -0.0028(5) -0.0017(5) -0.0027(5)
C11 0.0307(8) 0.0228(7) 0.0281(8) 0.0002(6) -0.0103(6) -0.0038(6)
C12 0.0561(12) 0.0237(7) 0.0220(7) 0.0017(6) -0.0135(8) -0.0046(8)
C13 0.0552(11) 0.0245(8) 0.0189(7) -0.0014(6) 0.0060(7) -0.0054(7)
C14 0.0371(9) 0.0218(7) 0.0228(7) -0.0025(5) 0.0075(6) -0.0020(6)
C15 0.0263(7) 0.0214(6) 0.0170(6) -0.0032(5) -0.0017(5) 0.0011(5)
C16 0.0278(7) 0.0223(6) 0.0171(6) -0.0034(5) 0.0005(5) 0.0010(6)
C17 0.0288(8) 0.0348(9) 0.0306(8) -0.0041(7) 0.0030(6) -0.0011(7)
C18 0.0372(9) 0.0341(9) 0.0343(9) -0.0031(7) 0.0129(7) -0.0046(7)
C19 0.0447(10) 0.0288(8) 0.0278(8) 0.0016(7) 0.0110(7) -0.0009(7)
C20 0.0372(8) 0.0246(7) 0.0180(6) -0.0013(5) 0.0029(6) 0.0019(6)
C21 0.0462(10) 0.0269(8) 0.0211(7) 0.0029(6) -0.0010(7) 0.0068(7)
C22 0.0353(9) 0.0323(8) 0.0215(7) -0.0008(6) -0.0063(6) 0.0074(7)
C23 0.0282(7) 0.0280(7) 0.0193(7) -0.0038(5) -0.0040(6) 0.0017(6)
C24 0.0256(7) 0.0203(6) 0.0178(6) -0.0034(5) -0.0021(5) -0.0010(5)
C25 0.0299(8) 0.0219(7) 0.0204(7) -0.0029(5) -0.0016(6) 0.0035(6)
C26 0.0407(9) 0.0168(7) 0.0254(7) -0.0016(5) -0.0029(7) 0.0018(6)
C27 0.0373(9) 0.0206(7) 0.0265(8) -0.0013(6) 0.0000(7) -0.0080(6)
C28 0.0273(7) 0.0235(7) 0.0236(7) -0.0030(5) -0.0028(6) -0.0036(6)

loop_
_atom_type_symbol
_atom_type_description
_atom_type_scat_dispersion_real
_atom_type_scat_dispersion_imag
_atom_type_scat_source
C C 0.0033 0.0016 'International Tables Vol C Tables 4.2.6.8 and 6.1.1.4'
H H 0.0000 0.0000 'International Tables Vol C Tables 4.2.6.8 and 6.1.1.4'
N N 0.0061 0.0033 'International Tables Vol C Tables 4.2.6.8 and 6.1.1.4'
Ru Ru -1.2594 0.8363 'International Tables Vol C Tables 4.2.6.8 and 6.1.1.4'

loop_
_geom_angle_atom_site_label_1
_geom_angle_atom_site_label_2
_geom_angle_atom_site_label_3
_geom_angle
C28 Ru1 C14 112.57(7)
C28 Ru1 C12 161.11(7)
C14 Ru1 C12 63.75(7)
C28 Ru1 C11 159.26(6)
C14 Ru1 C11 63.89(7)
C12 Ru1 C11 38.25(7)
C28 Ru1 C13 127.37(7)
C14 Ru1 C13 38.20(7)
C12 Ru1 C13 37.93(8)
C11 Ru1 C13 63.83(7)
C28 Ru1 C24 38.75(6)
C14 Ru1 C24 126.63(6)
C12 Ru1 C24 158.92(7)
C11 Ru1 C24 124.99(6)
C13 Ru1 C24 161.20(7)
C28 Ru1 C25 63.96(6)
C14 Ru1 C25 160.91(6)
C12 Ru1 C25 125.89(7)
C11 Ru1 C25 112.08(7)
C13 Ru1 C25 159.28(7)
C24 Ru1 C25 38.47(6)
C28 Ru1 C27 38.23(6)
C14 Ru1 C27 126.30(7)
C12 Ru1 C27 127.15(7)
C11 Ru1 C27 160.93(7)
C13 Ru1 C27 112.75(7)
C24 Ru1 C27 64.67(6)
C25 Ru1 C27 63.85(7)
C28 Ru1 C26 63.68(6)
C14 Ru1 C26 159.64(7)
C12 Ru1 C26 112.70(7)
C11 Ru1 C26 127.09(7)
C13 Ru1 C26 126.23(6)
C24 Ru1 C26 64.35(6)
C25 Ru1 C26 38.09(6)
C27 Ru1 C26 37.93(7)
C28 Ru1 C10 125.75(6)
C14 Ru1 C10 38.50(6)
C12 Ru1 C10 64.17(6)
C11 Ru1 C10 38.26(6)
C13 Ru1 C10 64.29(6)
C24 Ru1 C10 111.08(6)
C25 Ru1 C10 126.42(6)
C27 Ru1 C10 159.65(7)
C26 Ru1 C10 160.63(7)
C3 N1 C2 118.24(16)
C17 N2 C16 118.01(15)
C9 C1 C2 117.82(14)
C9 C1 C10 119.31(14)
C2 C1 C10 122.84(13)
N1 C2 C6 121.60(15)
N1 C2 C1 119.03(14)
C6 C2 C1 119.37(14)
N1 C3 C4 124.3(2)
N1 C3 H3 115.3(14)
C4 C3 H3 120.3(14)
C5 C4 C3 118.46(18)
C5 C4 H4 119.1(15)
C3 C4 H4 122.4(15)
C4 C5 C6 119.98(19)
C4 C5 H5 122.0(15)
C6 C5 H5 118.0(15)
C7 C6 C5 122.21(17)
C7 C6 C2 120.35(15)
C5 C6 C2 117.43(17)
C8 C7 C6 119.59(16)
C8 C7 H7 122.1(17)
C6 C7 H7 118.3(17)
C7 C8 C9 120.60(16)
C7 C8 H8 121.1(15)
C9 C8 H8 118.3(16)
C1 C9 C8 122.26(16)
C1 C9 H9 119.8(14)
C8 C9 H9 117.8(14)
C11 C10 C14 106.45(14)
C11 C10 C1 129.59(15)
C14 C10 C1 123.96(14)
C11 C10 Ru1 70.21(9)
C14 C10 Ru1 69.86(9)
C1 C10 Ru1 124.50(10)
C12 C11 C10 108.61(16)
C12 C11 Ru1 70.86(10)
C10 C11 Ru1 71.53(9)
C12 C11 H11 126.3(13)
C10 C11 H11 125.0(13)
Ru1 C11 H11 122.1(13)
C13 C12 C11 108.22(16)
C13 C12 Ru1 71.07(10)
C11 C12 Ru1 70.89(9)
C13 C12 H12 126.9(14)
C11 C12 H12 124.8(14)
Ru1 C12 H12 123.4(14)
C12 C13 C14 107.97(16)
C12 C13 Ru1 71.00(10)
C14 C13 Ru1 70.63(9)
C12 C13 H13 125.6(14)
C14 C13 H13 126.4(14)
Ru1 C13 H13 124.1(14)
C13 C14 C10 108.74(16)
C13 C14 Ru1 71.17(10)
C10 C14 Ru1 71.65(9)
C13 C14 H14 128.2(13)
C10 C14 H14 123.1(13)
Ru1 C14 H14 125.1(13)
C23 C15 C16 117.73(14)
C23 C15 C24 119.04(14)
C16 C15 C24 123.22(14)
N2 C16 C20 121.49(15)
N2 C16 C15 119.13(14)
C20 C16 C15 119.38(14)
N2 C17 C18 124.31(18)
N2 C17 H17 115.1(14)
C18 C17 H17 120.5(14)
C19 C18 C17 118.68(17)
C19 C18 H18 123.5(18)
C17 C18 H18 117.9(18)
C18 C19 C20 119.79(17)
C18 C19 H19 123.0(16)
C20 C19 H19 117.2(16)
C19 C20 C21 122.46(16)
C19 C20 C16 117.67(16)
C21 C20 C16 119.87(16)
C22 C21 C20 120.10(16)
C22 C21 H21 122.7(17)
C20 C21 H21 117.2(17)
C21 C22 C23 120.25(16)
C21 C22 H22 121.1(15)
C23 C22 H22 118.6(15)
C15 C23 C22 122.64(16)
C15 C23 H23 120.9(14)
C22 C23 H23 116.5(14)
C25 C24 C28 106.20(14)
C25 C24 C15 130.03(14)
C28 C24 C15 123.77(14)
C25 C24 Ru1 70.79(8)
C28 C24 Ru1 70.05(8)
C15 C24 Ru1 124.15(10)
C26 C25 C24 108.58(15)
C26 C25 Ru1 70.98(9)
C24 C25 Ru1 70.73(8)
C26 C25 H25 124.6(13)
C24 C25 H25 126.8(13)
Ru1 C25 H25 125.3(14)
C27 C26 C25 108.56(15)
C27 C26 Ru1 71.02(9)
C25 C26 Ru1 70.93(9)
C27 C26 H26 124.7(16)
C25 C26 H26 126.7(16)
Ru1 C26 H26 125.2(15)
C26 C27 C28 107.62(15)
C26 C27 Ru1 71.05(9)
C28 C27 Ru1 70.26(9)
C26 C27 H27 128.0(14)
C28 C27 H27 124.3(14)
Ru1 C27 H27 123.3(14)
C27 C28 C24 109.04(15)
C27 C28 Ru1 71.51(9)
C24 C28 Ru1 71.20(9)
C27 C28 H28 125.4(12)
C24 C28 H28 125.5(12)
Ru1 C28 H28 122.8(12)

loop_
_geom_bond_atom_site_label_1
_geom_bond_atom_site_label_2
_geom_bond_distance
Ru1 C28 2.1673(16)
Ru1 C14 2.1743(16)
Ru1 C12 2.1804(17)
Ru1 C11 2.1808(16)
Ru1 C13 2.1814(17)
Ru1 C24 2.1827(14)
Ru1 C25 2.1836(16)
Ru1 C27 2.1837(16)
Ru1 C26 2.1841(16)
Ru1 C10 2.1982(14)
N1 C3 1.318(2)
N1 C2 1.366(2)
N2 C17 1.315(2)
N2 C16 1.370(2)
C1 C9 1.384(2)
C1 C2 1.432(2)
C1 C10 1.473(2)
C2 C6 1.426(2)
C3 C4 1.407(3)
C3 H3 0.99(2)
C4 C5 1.357(3)
C4 H4 0.99(2)
C5 C6 1.421(3)
C5 H5 0.95(3)
C6 C7 1.410(3)
C7 C8 1.365(3)
C7 H7 0.91(3)
C8 C9 1.407(2)
C8 H8 0.90(2)
C9 H9 0.91(2)
C10 C11 1.435(2)
C10 C14 1.442(2)
C11 C12 1.429(3)
C11 H11 0.91(2)
C12 C13 1.417(3)
C12 H12 0.97(2)
C13 C14 1.425(2)
C13 H13 0.97(2)
C14 H14 0.98(2)
C15 C23 1.379(2)
C15 C16 1.437(2)
C15 C24 1.476(2)
C16 C20 1.425(2)
C17 C18 1.406(3)
C17 H17 0.96(2)
C18 C19 1.355(3)
C18 H18 0.93(3)
C19 C20 1.416(3)
C19 H19 0.95(3)
C20 C21 1.418(3)
C21 C22 1.358(3)
C21 H21 0.91(3)
C22 C23 1.409(2)
C22 H22 0.90(2)
C23 H23 0.95(2)
C24 C25 1.439(2)
C24 C28 1.443(2)
C25 C26 1.425(2)
C25 H25 0.90(2)
C26 C27 1.420(3)
C26 H26 0.89(2)
C27 C28 1.425(2)
C27 H27 0.95(2)
C28 H28 0.99(2)
